data_9004781
loop_
_publ_author_name
'Peterson, R. C.'

_publ_section_title
;
 The relatinship between Cu content and distortion in the atomic structure
 of melanterite from the Richmond mine, Iron Mountain, California
 Sample: mati-6
;
_journal_name_full 'The Canadian Mineralogist'
_journal_page_first 937
_journal_page_last 949
_journal_paper_doi 10.2113/gscanmin.41.4.937
_journal_volume 41
_journal_year 2003
_chemical_compound_source 'Richmond mine, Iron Mountain, California'
_chemical_formula_sum 'Cu0.203 Fe0.965 H28 O22 S2 Zn0.832'
_chemical_name_mineral Melanterite
_space_group_IT_number 14
_symmetry_space_group_name_Hall '-P 2ybc'
_symmetry_space_group_name_H-M 'P 1 21/c 1'
_cell_angle_alpha 90
_cell_angle_beta 105.62
_cell_angle_gamma 90
_cell_formula_units_Z 2
_cell_length_a 14.073
_cell_length_b 6.510
_cell_length_c 10.954
_cell_volume 966.491
_database_code_amcsd 0005874
_exptl_crystal_density_diffrn 1.943
_cod_original_formula_sum 'Fe.965 Zn.832 Cu.203 S2 O22 H28'
_cod_database_code 9004781

loop_
_space_group_symop_operation_xyz
x,y,z
x,1/2-y,1/2+z
-x,1/2+y,1/2-z
-x,-y,-z

loop_
_atom_site_label
_atom_site_fract_x
_atom_site_fract_y
_atom_site_fract_z
_atom_site_occupancy
_atom_site_U_iso_or_equiv
_atom_site_type_symbol
_atom_site_attached_hydrogens
Fe1 0.00000 0.00000 0.00000 0.96540 ? Fe 0
Zn1 0.00000 0.00000 0.00000 0.03460 ? Zn 0
Cu2 0.50000 0.00000 0.50000 0.20300 ? Cu 0
Zn2 0.50000 0.00000 0.50000 0.79700 ? Zn 0
S 0.77290 -0.02980 0.32390 1.00000 0.02769 S 0
O1 0.79650 -0.02990 0.46450 1.00000 0.03726 O 0
O2 0.86070 0.04030 0.28660 1.00000 0.04288 O 0
O3 0.68950 0.11250 0.27300 1.00000 0.04211 O 0
O4 0.74630 -0.23880 0.27490 1.00000 0.04054 O 0
Wat5 -0.11180 -0.11810 0.06960 1.00000 0.05959 O 2
Wat6 0.10060 -0.04390 0.18300 1.00000 0.04378 O 2
Wat7 -0.02940 0.29560 0.06850 1.00000 0.04009 O 2
Wat8 0.51920 -0.04640 0.32130 1.00000 0.04070 O 2
Wat9 0.43160 0.27880 0.44150 1.00000 0.04181 O 2
Wat10 0.35330 -0.14530 0.44110 1.00000 0.04206 O 2
Wat11 0.36450 0.00570 0.11560 1.00000 0.04212 O 2

loop_
_cod_changelog_entry_id
_cod_changelog_entry_author
_cod_changelog_entry_date
_cod_changelog_entry_text
1
;cod-tools version 3.8.0
Id: cif_guess_AMCSD_atom_types 9581 2023-05-17 12:35:41Z saulius
;
2023-05-23T09:16:09+03:00
;Derived atom types and hydrogen counts
from atom names that follow the AMCSD naming convention
(Wat == water, O-H == hydroxyl).
;

loop_
_cod_related_entry_id
_cod_related_entry_database
_cod_related_entry_code
1 AMCSD 0005874
